data_7225067
loop_
_publ_author_name
'van Megen, M.'
'Frank, W.'
'Reiss, G. J.'

_publ_section_title
;
 A detailed comparative structural study of the hydrogen bonded networks
 in solids, obtained by the reaction of 4,4&#x2032;-bipyridine and varied
 alkane-\a,\w-diphosphonic acids
;
_journal_issue 20
_journal_name_full CrystEngComm
_journal_page_first 3574
_journal_paper_doi 10.1039/C5CE02156A
_journal_volume 18
_journal_year 2016
_chemical_formula_sum 'C15 H28 N O6 P2'
_chemical_formula_weight 380.32
_chemical_name_systematic
;
 ?
;
_space_group_crystal_system monoclinic
_space_group_IT_number 14
_space_group_name_Hall '-P 2ybc'
_space_group_name_H-M_alt 'P 1 21/c 1'
_symmetry_space_group_name_Hall '-P 2ybc'
_symmetry_space_group_name_H-M 'P 1 21/c 1'
_atom_sites_solution_hydrogens geom
_audit_creation_method SHELXL-2014
_audit_update_record
;
2015-10-25 deposited with the CCDC.
2016-04-11 downloaded from the CCDC.
;
_cell_angle_alpha 90
_cell_angle_beta 104.720(3)
_cell_angle_gamma 90
_cell_formula_units_Z 4
_cell_length_a 23.4234(7)
_cell_length_b 4.64205(13)
_cell_length_c 16.9643(5)
_cell_measurement_reflns_used 5959
_cell_measurement_temperature 106(2)
_cell_measurement_theta_max 28.9714
_cell_measurement_theta_min 2.8417
_cell_volume 1784.03(9)
_computing_structure_refinement 'SHELXL-2014 (Sheldrick, 2014)'
_diffrn_ambient_temperature 106(2)
_diffrn_measured_fraction_theta_full 0.998
_diffrn_measured_fraction_theta_max 0.998
_diffrn_measurement_device_type Xcalibur-EOS
_diffrn_radiation_type MoK\a
_diffrn_radiation_wavelength 0.71073
_diffrn_reflns_av_R_equivalents 0.0812
_diffrn_reflns_av_unetI/netI 0.0576
_diffrn_reflns_Laue_measured_fraction_full 0.998
_diffrn_reflns_Laue_measured_fraction_max 0.998
_diffrn_reflns_limit_h_max 27
_diffrn_reflns_limit_h_min -27
_diffrn_reflns_limit_k_max 5
_diffrn_reflns_limit_k_min -5
_diffrn_reflns_limit_l_max 20
_diffrn_reflns_limit_l_min -20
_diffrn_reflns_number 20584
_diffrn_reflns_point_group_measured_fraction_full 0.998
_diffrn_reflns_point_group_measured_fraction_max 0.998
_diffrn_reflns_theta_full 25.000
_diffrn_reflns_theta_max 24.999
_diffrn_reflns_theta_min 2.847
_exptl_absorpt_coefficient_mu 0.275
_exptl_absorpt_correction_T_max 1.00000
_exptl_absorpt_correction_T_min 0.83116
_exptl_absorpt_correction_type multi-scan
_exptl_absorpt_process_details
;
CrysAlisPro, Oxford Diffraction Ltd.,
Version 1.171.34.44 (release 25-10-2010 CrysAlis171 .NET)
(compiled Oct 25 2010,18:11:34)
Empirical absorption correction using spherical harmonics,
 implemented in SCALE3 ABSPACK scaling algorithm.
;
_exptl_crystal_colour colourless
_exptl_crystal_density_diffrn 1.416
_exptl_crystal_description platelet
_exptl_crystal_F_000 812
_exptl_crystal_recrystallization_method 'Re-crystallisation from solvent: '
_exptl_crystal_size_max 0.37
_exptl_crystal_size_mid 0.07
_exptl_crystal_size_min 0.05
_refine_diff_density_max 0.388
_refine_diff_density_min -0.368
_refine_diff_density_rms 0.063
_refine_ls_extinction_method none
_refine_ls_goodness_of_fit_ref 1.019
_refine_ls_hydrogen_treatment constr
_refine_ls_matrix_type full
_refine_ls_number_parameters 220
_refine_ls_number_reflns 3141
_refine_ls_number_restraints 0
_refine_ls_restrained_S_all 1.019
_refine_ls_R_factor_all 0.0694
_refine_ls_R_factor_gt 0.0435
_refine_ls_shift/su_max 0.002
_refine_ls_shift/su_mean 0.000
_refine_ls_structure_factor_coef Fsqd
_refine_ls_weighting_details 'w=1/[\s^2^(Fo^2^)+(0.0431P)^2^+0.6777P] where P=(Fo^2^+2Fc^2^)/3'
_refine_ls_weighting_scheme calc
_refine_ls_wR_factor_gt 0.0888
_refine_ls_wR_factor_ref 0.0974
_reflns_Friedel_coverage 0.000
_reflns_number_gt 2396
_reflns_number_total 3141
_reflns_threshold_expression 'I > 2\s(I)'
_cod_data_source_file c5ce02156a2.cif
_cod_data_source_block exp_668_100
_cod_depositor_comments 'Adding full bibliography for 7225062--7225069.cif.'
_cod_original_cell_volume 1784.02(10)
_cod_database_code 7225067
_shelx_space_group_comment
;
The symmetry employed for this shelxl refinement is uniquely defined
by the following loop, which should always be used as a source of
symmetry information in preference to the above space-group names.
They are only intended as comments.
;
_shelxl_version_number 2014-3

loop_
_space_group_symop_operation_xyz
'x, y, z'
'-x, y+1/2, -z+1/2'
'-x, -y, -z'
'x, -y-1/2, z-1/2'

loop_
_atom_site_label
_atom_site_type_symbol
_atom_site_fract_x
_atom_site_fract_y
_atom_site_fract_z
_atom_site_U_iso_or_equiv
_atom_site_adp_type
_atom_site_occupancy
_atom_site_site_symmetry_order
_atom_site_calc_flag
_atom_site_refinement_flags_posn
_atom_site_refinement_flags_adp
P1 P 0.64829(3) 0.29262(15) 0.33843(4) 0.01061(18) Uani 1 1 d . .
P2 P 1.24991(3) 0.03457(15) 0.84923(4) 0.01090(18) Uani 1 1 d . .
O6 O 1.23814(8) 0.2915(4) 0.90145(11) 0.0140(4) Uani 1 1 d . .
H6 H 1.2527 0.4383 0.8880 0.021 Uiso 1 1 calc R U
O3 O 0.63242(8) 0.0409(4) 0.39065(10) 0.0143(4) Uani 1 1 d . .
H3 H 0.6238 -0.1032 0.3621 0.021 Uiso 1 1 calc R U
O1 O 0.64826(7) 0.1802(4) 0.25377(10) 0.0121(4) Uani 1 1 d . .
O2 O 0.60533(7) 0.5371(4) 0.33513(11) 0.0131(4) Uani 1 1 d . .
O4 O 1.28267(7) -0.2077(4) 0.89887(11) 0.0144(4) Uani 1 1 d . .
O5 O 1.28210(8) 0.1643(4) 0.78807(11) 0.0147(4) Uani 1 1 d . .
H5 H 1.3043 0.0432 0.7769 0.022 Uiso 1 1 calc R U
C3 C 0.82682(11) 0.3249(6) 0.46328(16) 0.0151(6) Uani 1 1 d . .
H3A H 0.8423 0.4329 0.4243 0.018 Uiso 1 1 calc R U
H3B H 0.8195 0.4607 0.5031 0.018 Uiso 1 1 calc R U
N1 N 0.59135(9) 0.5275(5) 0.13511(13) 0.0150(5) Uani 1 1 d . .
H1 H 0.6140 0.4123 0.1687 0.018 Uiso 1 1 calc R U
C1 C 0.72042(11) 0.4152(6) 0.39127(16) 0.0139(6) Uani 1 1 d . .
H1A H 0.7337 0.5507 0.3562 0.017 Uiso 1 1 calc R U
H1B H 0.7168 0.5207 0.4391 0.017 Uiso 1 1 calc R U
C10 C 1.17879(11) -0.0933(6) 0.79390(16) 0.0150(6) Uani 1 1 d . .
H10A H 1.1848 -0.2440 0.7572 0.018 Uiso 1 1 calc R U
H10B H 1.1599 -0.1813 0.8326 0.018 Uiso 1 1 calc R U
C5 C 0.93039(11) 0.2579(6) 0.55373(17) 0.0169(6) Uani 1 1 d . .
H5A H 0.9476 0.3595 0.5154 0.020 Uiso 1 1 calc R U
H5B H 0.9208 0.3996 0.5903 0.020 Uiso 1 1 calc R U
C7 C 1.03304(11) 0.1953(6) 0.64924(17) 0.0170(6) Uani 1 1 d . .
H7A H 1.0238 0.3381 0.6859 0.020 Uiso 1 1 calc R U
H7B H 1.0502 0.2954 0.6106 0.020 Uiso 1 1 calc R U
C2 C 0.76836(11) 0.1891(6) 0.41859(16) 0.0140(6) Uani 1 1 d . .
H2A H 0.7736 0.0850 0.3714 0.017 Uiso 1 1 calc R U
H2B H 0.7562 0.0521 0.4543 0.017 Uiso 1 1 calc R U
C6 C 0.97625(11) 0.0505(6) 0.60324(17) 0.0166(6) Uani 1 1 d . .
H6A H 0.9592 -0.0495 0.6420 0.020 Uiso 1 1 calc R U
H6B H 0.9856 -0.0926 0.5667 0.020 Uiso 1 1 calc R U
C9 C 1.13593(11) 0.1265(6) 0.74399(17) 0.0155(6) Uani 1 1 d . .
H9A H 1.1276 0.2739 0.7800 0.019 Uiso 1 1 calc R U
H9B H 1.1542 0.2191 0.7053 0.019 Uiso 1 1 calc R U
C13 C 0.51950(11) 0.8984(5) 0.02894(16) 0.0112(6) Uani 1 1 d . .
C8 C 1.07855(11) -0.0145(6) 0.69839(17) 0.0171(6) Uani 1 1 d . .
H8A H 1.0615 -0.1129 0.7374 0.021 Uiso 1 1 calc R U
H8B H 1.0873 -0.1586 0.6617 0.021 Uiso 1 1 calc R U
C4 C 0.87349(11) 0.1120(6) 0.50665(16) 0.0147(6) Uani 1 1 d . .
H4A H 0.8825 -0.0183 0.4668 0.018 Uiso 1 1 calc R U
H4B H 0.8577 -0.0018 0.5442 0.018 Uiso 1 1 calc R U
C11 C 0.60317(12) 0.5838(6) 0.06406(17) 0.0168(6) Uani 1 1 d . .
H11 H 0.6351 0.4953 0.0507 0.020 Uiso 1 1 calc R U
C15 C 0.54524(12) 0.6449(6) 0.15550(17) 0.0199(7) Uani 1 1 d . .
H15 H 0.5380 0.6007 0.2056 0.024 Uiso 1 1 calc R U
C14 C 0.50833(12) 0.8299(6) 0.10367(16) 0.0176(6) Uani 1 1 d . .
H14 H 0.4760 0.9095 0.1182 0.021 Uiso 1 1 calc R U
C12 C 0.56845(11) 0.7719(6) 0.01039(16) 0.0158(6) Uani 1 1 d . .
H12 H 0.5776 0.8153 -0.0385 0.019 Uiso 1 1 calc R U

loop_
_atom_site_aniso_label
_atom_site_aniso_U_11
_atom_site_aniso_U_22
_atom_site_aniso_U_33
_atom_site_aniso_U_23
_atom_site_aniso_U_13
_atom_site_aniso_U_12
P1 0.0117(4) 0.0099(4) 0.0102(4) 0.0001(3) 0.0026(3) -0.0003(3)
P2 0.0109(4) 0.0088(4) 0.0125(4) -0.0001(3) 0.0019(3) 0.0000(3)
O6 0.0173(10) 0.0092(10) 0.0173(10) -0.0001(8) 0.0078(8) -0.0035(8)
O3 0.0216(11) 0.0111(10) 0.0115(10) -0.0018(8) 0.0064(8) -0.0029(9)
O1 0.0128(10) 0.0122(10) 0.0114(10) 0.0020(8) 0.0030(7) 0.0034(8)
O2 0.0120(9) 0.0127(10) 0.0140(10) 0.0001(8) 0.0023(7) 0.0003(8)
O4 0.0125(10) 0.0121(10) 0.0170(10) 0.0011(8) 0.0006(8) 0.0007(8)
O5 0.0161(11) 0.0119(10) 0.0177(11) 0.0008(9) 0.0072(8) 0.0029(8)
C3 0.0145(14) 0.0138(15) 0.0167(15) -0.0003(12) 0.0036(12) 0.0006(12)
N1 0.0145(12) 0.0116(13) 0.0155(12) 0.0020(10) -0.0019(9) 0.0022(10)
C1 0.0145(14) 0.0114(15) 0.0151(15) -0.0011(12) 0.0023(11) -0.0016(12)
C10 0.0182(15) 0.0120(15) 0.0141(15) -0.0012(12) 0.0030(12) -0.0009(12)
C5 0.0157(15) 0.0156(16) 0.0188(15) -0.0007(13) 0.0033(12) -0.0002(12)
C7 0.0156(15) 0.0157(15) 0.0176(15) 0.0016(13) 0.0006(12) 0.0005(12)
C2 0.0148(14) 0.0124(15) 0.0131(14) -0.0009(12) 0.0007(11) 0.0002(12)
C6 0.0157(15) 0.0150(16) 0.0178(15) 0.0016(12) 0.0021(12) 0.0010(12)
C9 0.0145(14) 0.0131(15) 0.0182(15) -0.0002(12) 0.0028(12) -0.0009(12)
C13 0.0104(13) 0.0085(14) 0.0128(14) -0.0012(11) -0.0007(11) -0.0018(11)
C8 0.0156(14) 0.0145(16) 0.0202(16) 0.0013(13) 0.0025(12) -0.0017(12)
C4 0.0153(14) 0.0133(15) 0.0152(15) 0.0009(12) 0.0032(11) -0.0003(12)
C11 0.0133(14) 0.0158(16) 0.0207(16) -0.0007(13) 0.0032(12) 0.0041(12)
C15 0.0205(16) 0.0237(17) 0.0161(15) 0.0046(13) 0.0059(12) 0.0049(13)
C14 0.0161(15) 0.0223(17) 0.0153(15) 0.0007(13) 0.0055(12) 0.0051(13)
C12 0.0165(15) 0.0184(16) 0.0132(14) 0.0017(12) 0.0048(11) 0.0031(12)

loop_
_atom_type_symbol
_atom_type_description
_atom_type_scat_dispersion_real
_atom_type_scat_dispersion_imag
_atom_type_scat_source
C C 0.0033 0.0016 'International Tables Vol C Tables 4.2.6.8 and 6.1.1.4'
H H 0.0000 0.0000 'International Tables Vol C Tables 4.2.6.8 and 6.1.1.4'
O O 0.0106 0.0060 'International Tables Vol C Tables 4.2.6.8 and 6.1.1.4'
P P 0.1023 0.0942 'International Tables Vol C Tables 4.2.6.8 and 6.1.1.4'
N N 0.0061 0.0033 'International Tables Vol C Tables 4.2.6.8 and 6.1.1.4'

loop_
_geom_angle_atom_site_label_1
_geom_angle_atom_site_label_2
_geom_angle_atom_site_label_3
_geom_angle
_geom_angle_site_symmetry_3
O2 P1 O1 112.40(10) .
O2 P1 O3 109.29(10) .
O1 P1 O3 109.47(10) .
O2 P1 C1 108.35(12) .
O1 P1 C1 110.71(11) .
O3 P1 C1 106.43(12) .
O4 P2 O5 113.69(10) .
O4 P2 O6 113.39(11) .
O5 P2 O6 105.71(10) .
O4 P2 C10 108.75(12) .
O5 P2 C10 108.86(12) .
O6 P2 C10 106.09(12) .
C4 C3 C2 114.7(2) .
C11 N1 C15 121.6(2) .
C2 C1 P1 117.55(19) .
C9 C10 P2 117.47(19) .
C6 C5 C4 114.0(2) .
C6 C7 C8 113.4(2) .
C1 C2 C3 111.5(2) .
C7 C6 C5 114.0(2) .
C8 C9 C10 111.5(2) .
C12 C13 C14 117.7(2) .
C12 C13 C13 121.2(3) 3_675
C14 C13 C13 121.1(3) 3_675
C9 C8 C7 114.1(2) .
C3 C4 C5 113.0(2) .
N1 C11 C12 120.2(3) .
N1 C15 C14 120.8(3) .
C15 C14 C13 119.6(3) .
C11 C12 C13 120.1(3) .

loop_
_geom_bond_atom_site_label_1
_geom_bond_atom_site_label_2
_geom_bond_distance
_geom_bond_site_symmetry_2
P1 O2 1.5084(18) .
P1 O1 1.5279(18) .
P1 O3 1.5671(18) .
P1 C1 1.792(3) .
P2 O4 1.4948(18) .
P2 O5 1.5509(18) .
P2 O6 1.5514(18) .
P2 C10 1.793(3) .
C3 C4 1.518(4) .
C3 C2 1.523(3) .
N1 C11 1.330(3) .
N1 C15 1.332(3) .
C1 C2 1.521(4) .
C10 C9 1.528(4) .
C5 C6 1.526(4) .
C5 C4 1.527(4) .
C7 C6 1.518(4) .
C7 C8 1.526(4) .
C9 C8 1.518(4) .
C13 C12 1.393(4) .
C13 C14 1.395(4) .
C13 C13 1.494(5) 3_675
C11 C12 1.370(4) .
C15 C14 1.368(4) .

loop_
_geom_hbond_atom_site_label_D
_geom_hbond_atom_site_label_H
_geom_hbond_atom_site_label_A
_geom_hbond_distance_DH
_geom_hbond_distance_HA
_geom_hbond_distance_DA
_geom_hbond_angle_DHA
_geom_hbond_site_symmetry_A
N1 H1 O1 0.86 1.82 2.658(3) 165.8 .
O3 H3 O2 0.82 1.76 2.540(3) 159.5 1_545
O6 H6 O4 0.82 1.78 2.553(2) 157.0 1_565
O5 H5 O1 0.82 1.70 2.512(2) 173.6 3_756

loop_
_geom_torsion_atom_site_label_1
_geom_torsion_atom_site_label_2
_geom_torsion_atom_site_label_3
_geom_torsion_atom_site_label_4
_geom_torsion
_geom_torsion_site_symmetry_1
O2 P1 C1 C2 166.69(19) .
O1 P1 C1 C2 -69.6(2) .
O3 P1 C1 C2 49.3(2) .
O4 P2 C10 C9 175.39(19) .
O5 P2 C10 C9 -60.2(2) .
O6 P2 C10 C9 53.1(2) .
P1 C1 C2 C3 -179.38(19) .
C4 C3 C2 C1 168.7(2) .
C8 C7 C6 C5 -179.9(2) .
C4 C5 C6 C7 179.3(2) .
P2 C10 C9 C8 178.07(19) .
C10 C9 C8 C7 178.3(2) .
C6 C7 C8 C9 179.3(2) .
C2 C3 C4 C5 -177.5(2) .
C6 C5 C4 C3 175.5(2) .
C15 N1 C11 C12 1.6(4) .
C11 N1 C15 C14 -0.3(4) .
N1 C15 C14 C13 -0.6(4) .
C12 C13 C14 C15 0.2(4) .
C13 C13 C14 C15 -179.4(3) 3_675
N1 C11 C12 C13 -2.0(4) .
C14 C13 C12 C11 1.1(4) .
C13 C13 C12 C11 -179.3(3) 3_675
